data_7244155
loop_
_publ_author_name
'Kajiwara, Yuu'
'Nakai, Hidetaka'

_publ_section_title
;
 Crystal polymorphism and crystalline-state photochromism of a rhodium
 dithionite complex with n-methoxypropyl moieties
;
_journal_name_full CrystEngComm
_journal_paper_doi 10.1039/D1CE01613J
_journal_year 2022
_chemical_absolute_configuration 'CHOOSE rm ad rmad syn or unk'
_chemical_formula_moiety 'C28 H46 O6 Rh2 S2'
_chemical_formula_sum 'C28 H46 O6 Rh2 S2'
_chemical_formula_weight 748.60
_space_group_crystal_system monoclinic
_space_group_IT_number 9
_space_group_name_Hall 'C -2yc'
_space_group_name_H-M_alt 'C 1 c 1'
_atom_sites_solution_hydrogens geom
_atom_sites_solution_primary direct
_atom_sites_solution_secondary difmap
_audit_update_record
;
2021-12-04 deposited with the CCDC.	2022-01-06 downloaded from the CCDC.
;
_cell_angle_alpha 90.0000
_cell_angle_beta 101.520(4)
_cell_angle_gamma 90.0000
_cell_formula_units_Z 4
_cell_length_a 11.9564(4)
_cell_length_b 26.0615(10)
_cell_length_c 10.2663(4)
_cell_measurement_reflns_used 8967
_cell_measurement_temperature 296
_cell_measurement_theta_max 31.34
_cell_measurement_theta_min 3.29
_cell_volume 3134.6(2)
_computing_cell_refinement 'CrysAlisPro 1.171.39.20a (Rigaku OD, 2015)'
_computing_data_collection 'CrysAlisPro 1.171.39.20a (Rigaku OD, 2015)'
_computing_data_reduction 'CrysAlisPro 1.171.39.20a (Rigaku OD, 2015)'
_computing_molecular_graphics 'CrystalStructure 4.2.2'
_computing_publication_material 'CrystalStructure 4.2.2 (Rigaku, 2016)'
_computing_structure_refinement 'SHELXL Version 2014/7 (Sheldrick, 2008)'
_computing_structure_solution 'SHELXT Version 2014/5 (Sheldrick, 2014)'
_diffrn_ambient_temperature 296
_diffrn_detector_area_resol_mean 5.811
_diffrn_measured_fraction_theta_full 0.999
_diffrn_measured_fraction_theta_max 0.915
_diffrn_measurement_device_type 'Rigaku XtaLAB P200'
_diffrn_measurement_method \w
_diffrn_radiation_type 'Mo K\a'
_diffrn_radiation_wavelength 0.71075
_diffrn_reflns_av_R_equivalents 0.0253
_diffrn_reflns_Laue_measured_fraction_full 0.999
_diffrn_reflns_Laue_measured_fraction_max 0.915
_diffrn_reflns_limit_h_max 17
_diffrn_reflns_limit_h_min -17
_diffrn_reflns_limit_k_max 37
_diffrn_reflns_limit_k_min -37
_diffrn_reflns_limit_l_max 14
_diffrn_reflns_limit_l_min -12
_diffrn_reflns_number 18879
_diffrn_reflns_point_group_measured_fraction_full 0.915
_diffrn_reflns_point_group_measured_fraction_max 0.790
_diffrn_reflns_theta_full 25.242
_diffrn_reflns_theta_max 31.182
_diffrn_reflns_theta_min 2.515
_diffrn_standards_number 0
_exptl_absorpt_coefficient_mu 1.221
_exptl_absorpt_correction_T_max 0.885
_exptl_absorpt_correction_T_min 0.804
_exptl_absorpt_correction_type multi-scan
_exptl_absorpt_process_details
;
CrysAlisPro 1.171.39.20a (Rigaku Oxford Diffraction, 2015)
Empirical absorption correction using spherical harmonics,
 implemented in SCALE3 ABSPACK scaling algorithm.
;
_exptl_crystal_colour red-orange
_exptl_crystal_density_diffrn 1.586
_exptl_crystal_density_method 'not measured'
_exptl_crystal_description plate
_exptl_crystal_F_000 1536.00
_exptl_crystal_size_max 0.200
_exptl_crystal_size_mid 0.100
_exptl_crystal_size_min 0.100
_refine_diff_density_max 1.34
_refine_diff_density_min -0.31
_refine_ls_abs_structure_details
;
 Flack x determined using 2919 quotients [(I+)-(I-)]/[(I+)+(I-)]
 (Parsons, Flack and Wagner, Acta Cryst. B69 (2013) 249-259).
;
_refine_ls_abs_structure_Flack -0.017(17)
_refine_ls_extinction_method none
_refine_ls_goodness_of_fit_ref 1.001
_refine_ls_hydrogen_treatment constr
_refine_ls_number_parameters 353
_refine_ls_number_reflns 8028
_refine_ls_number_restraints 2
_refine_ls_R_factor_all 0.0330
_refine_ls_R_factor_gt 0.0284
_refine_ls_shift/su_max 0.001
_refine_ls_structure_factor_coef Fsqd
_refine_ls_weighting_details 'w = 1/[\s^2^(Fo^2^)+(0.0479P)^2^+0.1000P] where P=(Fo^2^+2Fc^2^)/3'
_refine_ls_weighting_scheme calc
_refine_ls_wR_factor_gt 0.0685
_refine_ls_wR_factor_ref 0.0705
_reflns_Friedel_coverage 0.725
_reflns_Friedel_fraction_full 0.831
_reflns_Friedel_fraction_max 0.665
_reflns_number_gt 7377
_reflns_number_total 8028
_reflns_threshold_expression F^2^>2.0\s(F^2^)
_cod_data_source_file d1ce01613j2.cif
_cod_data_source_block sample7
_cod_database_code 7244155

loop_
_space_group_symop_id
_space_group_symop_operation_xyz
1 +X,+Y,+Z
2 +X,-Y,1/2+Z
3 1/2+X,1/2+Y,+Z
4 1/2+X,1/2-Y,1/2+Z

loop_
_atom_site_label
_atom_site_type_symbol
_atom_site_fract_x
_atom_site_fract_y
_atom_site_fract_z
_atom_site_U_iso_or_equiv
_atom_site_adp_type
_atom_site_occupancy
_atom_site_site_symmetry_order
_atom_site_calc_flag
_atom_site_refinement_flags_posn
_atom_site_refinement_flags_adp
_atom_site_refinement_flags_occupancy
_atom_site_disorder_assembly
_atom_site_disorder_group
Rh1 Rh 0.34546(2) 0.38698(2) -0.06910(2) 0.03073(7) Uani 1 1 d . . . . .
Rh2 Rh 0.41925(2) 0.31457(2) 0.10627(2) 0.03063(7) Uani 1 1 d . . . . .
S1 S 0.17731(9) 0.38280(4) 0.00415(12) 0.0428(2) Uani 1 1 d . . . . .
S2 S 0.24225(9) 0.31882(5) 0.16004(11) 0.0407(2) Uani 1 1 d . . . . .
O1 O 0.1527(4) 0.42853(18) 0.0732(5) 0.0650(11) Uani 1 1 d . . . . .
O2 O 0.0818(3) 0.3619(2) -0.0904(5) 0.0662(11) Uani 1 1 d . . . . .
O3 O 0.2417(3) 0.34053(18) 0.2895(4) 0.0589(10) Uani 1 1 d . . . . .
O4 O 0.1720(3) 0.27350(17) 0.1277(5) 0.0612(10) Uani 1 1 d . . . . .
O8 O 0.9082(4) 0.3891(2) 0.2881(6) 0.0772(14) Uani 1 1 d . . . . .
O7 O 0.7246(4) 0.5440(2) 0.0741(7) 0.0854(15) Uani 1 1 d . . . . .
C1 C 0.4645(4) 0.44473(18) -0.1337(4) 0.0435(9) Uani 1 1 d . . . . .
C2 C 0.3544(4) 0.46691(18) -0.1397(5) 0.0464(10) Uani 1 1 d . . . . .
C3 C 0.2739(5) 0.4389(2) -0.2376(6) 0.0494(11) Uani 1 1 d . . . . .
C4 C 0.3349(5) 0.39906(19) -0.2884(4) 0.0470(10) Uani 1 1 d . . . . .
C5 C 0.4530(4) 0.40249(19) -0.2248(5) 0.0446(9) Uani 1 1 d . . . . .
C6 C 0.5735(5) 0.4647(2) -0.0528(6) 0.0601(14) Uani 1 1 d . . . . .
H6A H 0.6271 0.4366 -0.0303 0.072 Uiso 1 1 calc R U . . .
H6B H 0.5589 0.4790 0.0295 0.072 Uiso 1 1 calc R U . . .
C7 C 0.3249(8) 0.5139(2) -0.0693(8) 0.0742(19) Uani 1 1 d . . . . .
H7A H 0.2581 0.5073 -0.0334 0.089 Uiso 1 1 calc R U . . .
H7B H 0.3103 0.5419 -0.1309 0.089 Uiso 1 1 calc R U . . .
H7C H 0.3875 0.5224 0.0016 0.089 Uiso 1 1 calc R U . . .
C8 C 0.1519(5) 0.4512(3) -0.2851(8) 0.075(2) Uani 1 1 d . . . . .
H8A H 0.1447 0.4782 -0.3500 0.090 Uiso 1 1 calc R U . . .
H8B H 0.1194 0.4623 -0.2114 0.090 Uiso 1 1 calc R U . . .
H8C H 0.1122 0.4213 -0.3246 0.090 Uiso 1 1 calc R U . . .
C9 C 0.2857(7) 0.3621(3) -0.3942(5) 0.0735(18) Uani 1 1 d . . . . .
H9A H 0.2809 0.3779 -0.4796 0.088 Uiso 1 1 calc R U . . .
H9B H 0.2107 0.3523 -0.3835 0.088 Uiso 1 1 calc R U . . .
H9C H 0.3335 0.3323 -0.3880 0.088 Uiso 1 1 calc R U . . .
C10 C 0.5474(6) 0.3714(3) -0.2589(6) 0.0647(15) Uani 1 1 d . . . . .
H10A H 0.5223 0.3366 -0.2758 0.078 Uiso 1 1 calc R U . . .
H10B H 0.6117 0.3721 -0.1861 0.078 Uiso 1 1 calc R U . . .
H10C H 0.5691 0.3853 -0.3368 0.078 Uiso 1 1 calc R U . . .
C11 C 0.6258(5) 0.5056(3) -0.1268(7) 0.0647(15) Uani 1 1 d . . . . .
H11A H 0.5740 0.5345 -0.1449 0.078 Uiso 1 1 calc R U . . .
H11B H 0.6364 0.4919 -0.2113 0.078 Uiso 1 1 calc R U . . .
C12 C 0.7401(5) 0.5238(3) -0.0472(9) 0.077(2) Uani 1 1 d . . . . .
H12A H 0.7932 0.4952 -0.0314 0.092 Uiso 1 1 calc R U . . .
H12B H 0.7718 0.5498 -0.0968 0.092 Uiso 1 1 calc R U . . .
C13 C 0.8290(8) 0.5571(5) 0.1596(14) 0.127(4) Uani 1 1 d . . . . .
H13A H 0.8736 0.5266 0.1832 0.153 Uiso 1 1 calc R U . . .
H13B H 0.8136 0.5729 0.2386 0.153 Uiso 1 1 calc R U . . .
H13C H 0.8705 0.5806 0.1150 0.153 Uiso 1 1 calc R U . . .
C14 C 0.6101(3) 0.30313(18) 0.1586(5) 0.0404(9) Uani 1 1 d . . . . .
C15 C 0.5616(4) 0.26092(19) 0.0778(4) 0.0418(9) Uani 1 1 d . . . . .
C16 C 0.4851(4) 0.23503(18) 0.1455(5) 0.0420(9) Uani 1 1 d . . . . .
C17 C 0.4887(4) 0.26086(19) 0.2697(5) 0.0417(9) Uani 1 1 d . . . . .
C18 C 0.5654(4) 0.30263(19) 0.2774(5) 0.0426(9) Uani 1 1 d . . . . .
C19 C 0.7010(4) 0.3388(2) 0.1326(6) 0.0516(12) Uani 1 1 d . . . . .
H19A H 0.6958 0.3711 0.1778 0.062 Uiso 1 1 calc R U . . .
H19B H 0.6901 0.3456 0.0380 0.062 Uiso 1 1 calc R U . . .
C20 C 0.5903(5) 0.2450(3) -0.0522(6) 0.0601(14) Uani 1 1 d . . . . .
H20A H 0.5851 0.2742 -0.1101 0.072 Uiso 1 1 calc R U . . .
H20B H 0.5376 0.2191 -0.0927 0.072 Uiso 1 1 calc R U . . .
H20C H 0.6665 0.2315 -0.0368 0.072 Uiso 1 1 calc R U . . .
C21 C 0.4233(7) 0.1860(2) 0.1060(9) 0.0667(15) Uani 1 1 d . . . . .
H21A H 0.4281 0.1777 0.0162 0.080 Uiso 1 1 calc R U . . .
H21B H 0.3447 0.1897 0.1123 0.080 Uiso 1 1 calc R U . . .
H21C H 0.4575 0.1590 0.1642 0.080 Uiso 1 1 calc R U . . .
C22 C 0.4291(5) 0.2439(3) 0.3790(6) 0.0604(15) Uani 1 1 d . . . . .
H22A H 0.3977 0.2733 0.4153 0.073 Uiso 1 1 calc R U . . .
H22B H 0.4828 0.2272 0.4479 0.073 Uiso 1 1 calc R U . . .
H22C H 0.3687 0.2205 0.3434 0.073 Uiso 1 1 calc R U . . .
C23 C 0.5996(6) 0.3364(3) 0.3969(6) 0.0648(15) Uani 1 1 d . . . . .
H23A H 0.5325 0.3488 0.4246 0.078 Uiso 1 1 calc R U . . .
H23B H 0.6432 0.3649 0.3748 0.078 Uiso 1 1 calc R U . . .
H23C H 0.6451 0.3170 0.4678 0.078 Uiso 1 1 calc R U . . .
C24 C 0.8207(4) 0.3147(2) 0.1826(6) 0.0545(12) Uani 1 1 d . . . . .
H24A H 0.8241 0.3005 0.2706 0.065 Uiso 1 1 calc R U . . .
H24B H 0.8315 0.2868 0.1239 0.065 Uiso 1 1 calc R U . . .
C25 C 0.9159(4) 0.3530(3) 0.1882(6) 0.0609(14) Uani 1 1 d . . . . .
H25A H 0.9891 0.3356 0.2083 0.073 Uiso 1 1 calc R U . . .
H25B H 0.9091 0.3701 0.1030 0.073 Uiso 1 1 calc R U . . .
C26 C 1.0022(6) 0.4223(3) 0.3131(10) 0.091(3) Uani 1 1 d . . . . .
H26A H 1.0706 0.4028 0.3432 0.109 Uiso 1 1 calc R U . . .
H26B H 0.9926 0.4466 0.3803 0.109 Uiso 1 1 calc R U . . .
H26C H 1.0077 0.4402 0.2330 0.109 Uiso 1 1 calc R U . . .
C27 C 0.4181(4) 0.39272(16) 0.1278(5) 0.0372(9) Uani 1 1 d . . . . .
H27A H 0.3682 0.4056 0.1842 0.045 Uiso 1 1 calc R U . . .
H27B H 0.4927 0.4088 0.1471 0.045 Uiso 1 1 calc R U . . .
C28 C 0.3291(4) 0.30887(16) -0.0851(5) 0.0366(9) Uani 1 1 d . . . . .
H28A H 0.3696 0.2929 -0.1474 0.044 Uiso 1 1 calc R U . . .
H28B H 0.2518 0.2959 -0.0942 0.044 Uiso 1 1 calc R U . . .

loop_
_atom_site_aniso_label
_atom_site_aniso_U_11
_atom_site_aniso_U_22
_atom_site_aniso_U_33
_atom_site_aniso_U_23
_atom_site_aniso_U_13
_atom_site_aniso_U_12
Rh1 0.03547(13) 0.03093(13) 0.02717(13) -0.00245(11) 0.00961(10) -0.00121(11)
Rh2 0.03279(12) 0.03357(14) 0.02674(13) -0.00175(11) 0.00889(9) 0.00106(11)
S1 0.0370(5) 0.0467(6) 0.0477(6) 0.0063(5) 0.0157(4) 0.0033(4)
S2 0.0351(4) 0.0504(6) 0.0391(5) 0.0054(4) 0.0136(4) 0.0021(4)
O1 0.066(2) 0.060(2) 0.077(3) 0.000(2) 0.035(2) 0.0180(19)
O2 0.0474(19) 0.082(3) 0.065(3) 0.017(2) 0.0015(18) -0.0080(19)
O3 0.062(2) 0.083(3) 0.0386(18) 0.0055(18) 0.0267(16) 0.012(2)
O4 0.0477(17) 0.064(2) 0.072(3) 0.012(2) 0.0134(17) -0.0126(17)
O8 0.054(2) 0.096(3) 0.090(4) -0.018(3) 0.035(2) -0.016(2)
O7 0.058(2) 0.086(3) 0.110(4) -0.012(3) 0.013(3) -0.024(2)
C1 0.054(2) 0.041(2) 0.038(2) 0.0029(17) 0.0158(18) -0.0122(18)
C2 0.062(3) 0.037(2) 0.045(2) 0.0016(18) 0.022(2) -0.002(2)
C3 0.051(2) 0.051(3) 0.046(3) 0.013(2) 0.010(2) -0.002(2)
C4 0.068(3) 0.047(2) 0.0268(19) 0.0032(17) 0.0120(19) -0.007(2)
C5 0.060(2) 0.045(2) 0.035(2) 0.0024(18) 0.0242(19) -0.0004(19)
C6 0.061(3) 0.065(3) 0.053(3) 0.007(3) 0.007(2) -0.026(3)
C7 0.114(6) 0.038(2) 0.086(4) -0.006(3) 0.055(4) -0.005(3)
C8 0.055(3) 0.081(4) 0.087(5) 0.040(4) 0.007(3) 0.007(3)
C9 0.108(5) 0.076(4) 0.034(3) -0.006(3) 0.006(3) -0.023(4)
C10 0.078(4) 0.068(4) 0.059(3) 0.011(3) 0.040(3) 0.020(3)
C11 0.062(3) 0.062(3) 0.073(4) 0.015(3) 0.020(3) -0.014(3)
C12 0.061(3) 0.066(4) 0.110(6) 0.013(4) 0.033(4) -0.020(3)
C13 0.083(5) 0.124(8) 0.162(11) -0.004(7) -0.007(6) -0.047(6)
C14 0.0310(17) 0.048(2) 0.043(2) 0.0020(18) 0.0080(15) 0.0068(16)
C15 0.045(2) 0.048(2) 0.033(2) -0.0001(17) 0.0110(16) 0.0141(18)
C16 0.041(2) 0.040(2) 0.044(2) 0.0027(18) 0.0057(17) 0.0049(17)
C17 0.0391(19) 0.047(2) 0.039(2) 0.0060(19) 0.0092(16) 0.0088(18)
C18 0.0392(19) 0.051(2) 0.036(2) 0.0008(18) 0.0034(16) 0.0081(18)
C19 0.034(2) 0.057(3) 0.063(3) 0.013(2) 0.009(2) -0.0003(19)
C20 0.071(3) 0.069(4) 0.045(3) -0.003(2) 0.023(2) 0.030(3)
C21 0.072(3) 0.040(2) 0.081(4) -0.001(3) -0.001(3) 0.002(3)
C22 0.061(3) 0.077(4) 0.049(3) 0.026(3) 0.024(2) 0.017(3)
C23 0.075(4) 0.071(4) 0.041(3) -0.014(3) -0.004(2) 0.004(3)
C24 0.038(2) 0.064(3) 0.063(3) 0.010(2) 0.013(2) 0.009(2)
C25 0.039(2) 0.079(4) 0.071(4) 0.008(3) 0.026(2) 0.003(2)
C26 0.066(4) 0.088(5) 0.124(7) -0.023(5) 0.031(4) -0.015(4)
C27 0.046(2) 0.0353(19) 0.031(2) -0.0040(15) 0.0097(17) -0.0050(17)
C28 0.047(2) 0.0320(18) 0.030(2) -0.0036(15) 0.0061(17) 0.0007(16)

loop_
_atom_type_symbol
_atom_type_description
_atom_type_scat_dispersion_real
_atom_type_scat_dispersion_imag
_atom_type_scat_source
C C 0.0033 0.0016
;
International Tables for Crystallography
(Vol. C, Tables 4.2.6.8 and 6.1.1.4)
;
H H 0.0000 0.0000
;
International Tables for Crystallography
(Vol. C, Table 6.1.1.4)
;
Rh Rh -1.1178 0.9187
;
International Tables for Crystallography
(Vol. C, Tables 4.2.6.8 and 6.1.1.4)
;
S S 0.1246 0.1234
;
International Tables for Crystallography
(Vol. C, Tables 4.2.6.8 and 6.1.1.4)
;
O O 0.0106 0.0060
;
International Tables for Crystallography
(Vol. C, Tables 4.2.6.8 and 6.1.1.4)
;

loop_
_geom_angle_atom_site_label_1
_geom_angle_atom_site_label_2
_geom_angle_atom_site_label_3
_geom_angle
_geom_angle_site_symmetry_1
_geom_angle_site_symmetry_3
_geom_angle_publ_flag
C27 Rh1 C28 99.62(18) . . ?
C27 Rh1 C2 102.50(18) . . ?
C28 Rh1 C2 156.70(18) . . ?
C27 Rh1 C3 138.29(19) . . ?
C28 Rh1 C3 121.7(2) . . ?
C2 Rh1 C3 37.9(2) . . ?
C27 Rh1 C4 155.28(18) . . ?
C28 Rh1 C4 94.22(19) . . ?
C2 Rh1 C4 62.49(18) . . ?
C3 Rh1 C4 37.1(2) . . ?
C27 Rh1 C1 94.23(17) . . ?
C28 Rh1 C1 133.9(2) . . ?
C2 Rh1 C1 37.20(18) . . ?
C3 Rh1 C1 62.27(18) . . ?
C4 Rh1 C1 61.73(17) . . ?
C27 Rh1 C5 119.60(19) . . ?
C28 Rh1 C5 100.28(19) . . ?
C2 Rh1 C5 62.15(17) . . ?
C3 Rh1 C5 62.02(19) . . ?
C4 Rh1 C5 36.95(19) . . ?
C1 Rh1 C5 36.80(17) . . ?
C27 Rh1 S1 84.59(15) . . ?
C28 Rh1 S1 84.41(15) . . ?
C2 Rh1 S1 104.80(13) . . ?
C3 Rh1 S1 93.30(14) . . ?
C4 Rh1 S1 117.27(15) . . ?
C1 Rh1 S1 140.83(13) . . ?
C5 Rh1 S1 153.64(13) . . ?
C27 Rh1 Rh2 50.02(12) . . ?
C28 Rh1 Rh2 49.97(13) . . ?
C2 Rh1 Rh2 149.92(14) . . ?
C3 Rh1 Rh2 171.65(15) . . ?
C4 Rh1 Rh2 136.68(14) . . ?
C1 Rh1 Rh2 122.19(13) . . ?
C5 Rh1 Rh2 116.58(13) . . ?
S1 Rh1 Rh2 86.42(3) . . ?
C28 Rh2 C27 99.31(19) . . ?
C28 Rh2 C17 136.59(18) . . ?
C27 Rh2 C17 123.77(19) . . ?
C28 Rh2 C16 101.84(17) . . ?
C27 Rh2 C16 156.38(18) . . ?
C17 Rh2 C16 37.72(18) . . ?
C28 Rh2 C18 157.12(18) . . ?
C27 Rh2 C18 94.28(19) . . ?
C17 Rh2 C18 37.04(18) . . ?
C16 Rh2 C18 62.36(18) . . ?
C28 Rh2 C14 122.15(19) . . ?
C27 Rh2 C14 97.70(19) . . ?
C17 Rh2 C14 61.83(17) . . ?
C16 Rh2 C14 61.94(16) . . ?
C18 Rh2 C14 36.98(17) . . ?
C28 Rh2 C15 95.54(18) . . ?
C27 Rh2 C15 130.43(19) . . ?
C17 Rh2 C15 61.99(17) . . ?
C16 Rh2 C15 36.97(17) . . ?
C18 Rh2 C15 61.76(17) . . ?
C14 Rh2 C15 36.83(17) . . ?
C28 Rh2 S2 84.27(15) . . ?
C27 Rh2 S2 84.23(15) . . ?
C17 Rh2 S2 94.17(13) . . ?
C16 Rh2 S2 108.15(12) . . ?
C18 Rh2 S2 115.53(13) . . ?
C14 Rh2 S2 152.43(12) . . ?
C15 Rh2 S2 144.46(13) . . ?
C28 Rh2 Rh1 49.96(12) . . ?
C27 Rh2 Rh1 49.71(13) . . ?
C17 Rh2 Rh1 173.45(13) . . ?
C16 Rh2 Rh1 148.05(13) . . ?
C18 Rh2 Rh1 137.56(13) . . ?
C14 Rh2 Rh1 116.22(12) . . ?
C15 Rh2 Rh1 120.73(12) . . ?
S2 Rh2 Rh1 86.03(3) . . ?
O1 S1 O2 115.3(3) . . ?
O1 S1 Rh1 113.59(19) . . ?
O2 S1 Rh1 115.2(2) . . ?
O1 S1 S2 109.0(2) . . ?
O2 S1 S2 107.5(2) . . ?
Rh1 S1 S2 93.77(4) . . ?
O3 S2 O4 114.9(3) . . ?
O3 S2 Rh2 114.44(17) . . ?
O4 S2 Rh2 115.24(18) . . ?
O3 S2 S1 106.78(18) . . ?
O4 S2 S1 109.09(18) . . ?
Rh2 S2 S1 93.79(4) . . ?
C26 O8 C25 112.3(5) . . ?
C12 O7 C13 112.7(7) . . ?
C2 C1 C5 108.4(4) . . ?
C2 C1 C6 125.3(5) . . ?
C5 C1 C6 126.2(5) . . ?
C2 C1 Rh1 69.7(3) . . ?
C5 C1 Rh1 72.3(2) . . ?
C6 C1 Rh1 126.9(4) . . ?
C1 C2 C3 107.8(4) . . ?
C1 C2 C7 127.8(5) . . ?
C3 C2 C7 124.1(6) . . ?
C1 C2 Rh1 73.1(3) . . ?
C3 C2 Rh1 71.5(3) . . ?
C7 C2 Rh1 125.4(4) . . ?
C4 C3 C2 107.7(5) . . ?
C4 C3 C8 125.6(6) . . ?
C2 C3 C8 126.6(6) . . ?
C4 C3 Rh1 72.4(3) . . ?
C2 C3 Rh1 70.6(3) . . ?
C8 C3 Rh1 126.1(4) . . ?
C3 C4 C5 108.5(4) . . ?
C3 C4 C9 125.7(6) . . ?
C5 C4 C9 125.7(5) . . ?
C3 C4 Rh1 70.5(3) . . ?
C5 C4 Rh1 72.6(2) . . ?
C9 C4 Rh1 125.2(4) . . ?
C1 C5 C4 107.6(4) . . ?
C1 C5 C10 126.5(5) . . ?
C4 C5 C10 125.7(5) . . ?
C1 C5 Rh1 70.9(2) . . ?
C4 C5 Rh1 70.5(2) . . ?
C10 C5 Rh1 129.0(4) . . ?
C1 C6 C11 111.6(5) . . ?
C1 C6 H6A 109.3 . . ?
C11 C6 H6A 109.3 . . ?
C1 C6 H6B 109.3 . . ?
C11 C6 H6B 109.3 . . ?
H6A C6 H6B 108.0 . . ?
C2 C7 H7A 109.5 . . ?
C2 C7 H7B 109.5 . . ?
H7A C7 H7B 109.5 . . ?
C2 C7 H7C 109.5 . . ?
H7A C7 H7C 109.5 . . ?
H7B C7 H7C 109.5 . . ?
C3 C8 H8A 109.5 . . ?
C3 C8 H8B 109.5 . . ?
H8A C8 H8B 109.5 . . ?
C3 C8 H8C 109.5 . . ?
H8A C8 H8C 109.5 . . ?
H8B C8 H8C 109.5 . . ?
C4 C9 H9A 109.5 . . ?
C4 C9 H9B 109.5 . . ?
H9A C9 H9B 109.5 . . ?
C4 C9 H9C 109.5 . . ?
H9A C9 H9C 109.5 . . ?
H9B C9 H9C 109.5 . . ?
C5 C10 H10A 109.5 . . ?
C5 C10 H10B 109.5 . . ?
H10A C10 H10B 109.5 . . ?
C5 C10 H10C 109.5 . . ?
H10A C10 H10C 109.5 . . ?
H10B C10 H10C 109.5 . . ?
C6 C11 C12 111.5(6) . . ?
C6 C11 H11A 109.3 . . ?
C12 C11 H11A 109.3 . . ?
C6 C11 H11B 109.3 . . ?
C12 C11 H11B 109.3 . . ?
H11A C11 H11B 108.0 . . ?
O7 C12 C11 109.3(5) . . ?
O7 C12 H12A 109.8 . . ?
C11 C12 H12A 109.8 . . ?
O7 C12 H12B 109.8 . . ?
C11 C12 H12B 109.8 . . ?
H12A C12 H12B 108.3 . . ?
O7 C13 H13A 109.5 . . ?
O7 C13 H13B 109.5 . . ?
H13A C13 H13B 109.5 . . ?
O7 C13 H13C 109.5 . . ?
H13A C13 H13C 109.5 . . ?
H13B C13 H13C 109.5 . . ?
C18 C14 C15 108.2(4) . . ?
C18 C14 C19 124.7(5) . . ?
C15 C14 C19 126.9(5) . . ?
C18 C14 Rh2 70.8(2) . . ?
C15 C14 Rh2 71.9(2) . . ?
C19 C14 Rh2 127.7(3) . . ?
C16 C15 C14 107.9(4) . . ?
C16 C15 C20 125.8(5) . . ?
C14 C15 C20 126.3(5) . . ?
C16 C15 Rh2 69.9(2) . . ?
C14 C15 Rh2 71.2(2) . . ?
C20 C15 Rh2 126.6(3) . . ?
C15 C16 C17 107.6(4) . . ?
C15 C16 C21 127.2(6) . . ?
C17 C16 C21 124.7(6) . . ?
C15 C16 Rh2 73.1(3) . . ?
C17 C16 Rh2 70.8(3) . . ?
C21 C16 Rh2 127.7(4) . . ?
C18 C17 C16 108.3(4) . . ?
C18 C17 C22 125.5(5) . . ?
C16 C17 C22 126.0(5) . . ?
C18 C17 Rh2 72.4(3) . . ?
C16 C17 Rh2 71.5(3) . . ?
C22 C17 Rh2 125.9(3) . . ?
C17 C18 C14 108.0(4) . . ?
C17 C18 C23 124.4(5) . . ?
C14 C18 C23 127.4(5) . . ?
C17 C18 Rh2 70.6(3) . . ?
C14 C18 Rh2 72.2(2) . . ?
C23 C18 Rh2 127.1(4) . . ?
C14 C19 C24 110.2(4) . . ?
C14 C19 H19A 109.6 . . ?
C24 C19 H19A 109.6 . . ?
C14 C19 H19B 109.6 . . ?
C24 C19 H19B 109.6 . . ?
H19A C19 H19B 108.1 . . ?
C15 C20 H20A 109.5 . . ?
C15 C20 H20B 109.5 . . ?
H20A C20 H20B 109.5 . . ?
C15 C20 H20C 109.5 . . ?
H20A C20 H20C 109.5 . . ?
H20B C20 H20C 109.5 . . ?
C16 C21 H21A 109.5 . . ?
C16 C21 H21B 109.5 . . ?
H21A C21 H21B 109.5 . . ?
C16 C21 H21C 109.5 . . ?
H21A C21 H21C 109.5 . . ?
H21B C21 H21C 109.5 . . ?
C17 C22 H22A 109.5 . . ?
C17 C22 H22B 109.5 . . ?
H22A C22 H22B 109.5 . . ?
C17 C22 H22C 109.5 . . ?
H22A C22 H22C 109.5 . . ?
H22B C22 H22C 109.5 . . ?
C18 C23 H23A 109.5 . . ?
C18 C23 H23B 109.5 . . ?
H23A C23 H23B 109.5 . . ?
C18 C23 H23C 109.5 . . ?
H23A C23 H23C 109.5 . . ?
H23B C23 H23C 109.5 . . ?
C25 C24 C19 112.7(5) . . ?
C25 C24 H24A 109.1 . . ?
C19 C24 H24A 109.1 . . ?
C25 C24 H24B 109.1 . . ?
C19 C24 H24B 109.1 . . ?
H24A C24 H24B 107.8 . . ?
O8 C25 C24 108.1(4) . . ?
O8 C25 H25A 110.1 . . ?
C24 C25 H25A 110.1 . . ?
O8 C25 H25B 110.1 . . ?
C24 C25 H25B 110.1 . . ?
H25A C25 H25B 108.4 . . ?
O8 C26 H26A 109.5 . . ?
O8 C26 H26B 109.5 . . ?
H26A C26 H26B 109.5 . . ?
O8 C26 H26C 109.5 . . ?
H26A C26 H26C 109.5 . . ?
H26B C26 H26C 109.5 . . ?
Rh1 C27 Rh2 80.27(16) . . ?
Rh1 C27 H27A 115.2 . . ?
Rh2 C27 H27A 115.2 . . ?
Rh1 C27 H27B 115.2 . . ?
Rh2 C27 H27B 115.2 . . ?
H27A C27 H27B 112.3 . . ?
Rh1 C28 Rh2 80.08(16) . . ?
Rh1 C28 H28A 115.3 . . ?
Rh2 C28 H28A 115.3 . . ?
Rh1 C28 H28B 115.3 . . ?
Rh2 C28 H28B 115.3 . . ?
H28A C28 H28B 112.3 . . ?

loop_
_geom_bond_atom_site_label_1
_geom_bond_atom_site_label_2
_geom_bond_distance
_geom_bond_site_symmetry_2
_geom_bond_publ_flag
Rh1 C27 2.040(5) . ?
Rh1 C28 2.049(4) . ?
Rh1 C2 2.215(5) . ?
Rh1 C3 2.228(5) . ?
Rh1 C4 2.252(4) . ?
Rh1 C1 2.260(4) . ?
Rh1 C5 2.279(4) . ?
Rh1 S1 2.2854(10) . ?
Rh1 Rh2 2.6357(4) . ?
Rh2 C28 2.049(5) . ?
Rh2 C27 2.049(4) . ?
Rh2 C17 2.216(5) . ?
Rh2 C16 2.225(4) . ?
Rh2 C18 2.238(4) . ?
Rh2 C14 2.257(4) . ?
Rh2 C15 2.267(4) . ?
Rh2 S2 2.2940(10) . ?
S1 O1 1.446(5) . ?
S1 O2 1.449(4) . ?
S1 S2 2.3341(16) . ?
S2 O3 1.446(4) . ?
S2 O4 1.449(4) . ?
O8 C26 1.401(8) . ?
O8 C25 1.409(8) . ?
O7 C12 1.399(10) . ?
O7 C13 1.416(10) . ?
C1 C2 1.428(7) . ?
C1 C5 1.433(7) . ?
C1 C6 1.492(7) . ?
C2 C3 1.444(8) . ?
C2 C7 1.498(7) . ?
C3 C4 1.425(8) . ?
C3 C8 1.478(8) . ?
C4 C5 1.436(7) . ?
C4 C9 1.482(8) . ?
C5 C10 1.487(7) . ?
C6 C11 1.515(8) . ?
C6 H6A 0.9700 . ?
C6 H6B 0.9700 . ?
C7 H7A 0.9600 . ?
C7 H7B 0.9600 . ?
C7 H7C 0.9600 . ?
C8 H8A 0.9600 . ?
C8 H8B 0.9600 . ?
C8 H8C 0.9600 . ?
C9 H9A 0.9600 . ?
C9 H9B 0.9600 . ?
C9 H9C 0.9600 . ?
C10 H10A 0.9600 . ?
C10 H10B 0.9600 . ?
C10 H10C 0.9600 . ?
C11 C12 1.522(9) . ?
C11 H11A 0.9700 . ?
C11 H11B 0.9700 . ?
C12 H12A 0.9700 . ?
C12 H12B 0.9700 . ?
C13 H13A 0.9600 . ?
C13 H13B 0.9600 . ?
C13 H13C 0.9600 . ?
C14 C18 1.426(6) . ?
C14 C15 1.429(7) . ?
C14 C19 1.495(7) . ?
C15 C16 1.425(7) . ?
C15 C20 1.501(7) . ?
C16 C17 1.436(7) . ?
C16 C21 1.491(8) . ?
C17 C18 1.415(7) . ?
C17 C22 1.511(7) . ?
C18 C23 1.498(7) . ?
C19 C24 1.553(7) . ?
C19 H19A 0.9700 . ?
C19 H19B 0.9700 . ?
C20 H20A 0.9600 . ?
C20 H20B 0.9600 . ?
C20 H20C 0.9600 . ?
C21 H21A 0.9600 . ?
C21 H21B 0.9600 . ?
C21 H21C 0.9600 . ?
C22 H22A 0.9600 . ?
C22 H22B 0.9600 . ?
C22 H22C 0.9600 . ?
C23 H23A 0.9600 . ?
C23 H23B 0.9600 . ?
C23 H23C 0.9600 . ?
C24 C25 1.505(8) . ?
C24 H24A 0.9700 . ?
C24 H24B 0.9700 . ?
C25 H25A 0.9700 . ?
C25 H25B 0.9700 . ?
C26 H26A 0.9600 . ?
C26 H26B 0.9600 . ?
C26 H26C 0.9600 . ?
C27 H27A 0.9700 . ?
C27 H27B 0.9700 . ?
C28 H28A 0.9700 . ?
C28 H28B 0.9700 . ?

loop_
_geom_torsion_atom_site_label_1
_geom_torsion_atom_site_label_2
_geom_torsion_atom_site_label_3
_geom_torsion_atom_site_label_4
_geom_torsion
_geom_torsion_site_symmetry_1
_geom_torsion_site_symmetry_2
_geom_torsion_site_symmetry_3
_geom_torsion_site_symmetry_4
_geom_torsion_publ_flag
C5 C1 C2 C3 -1.2(5) . . . . ?
C6 C1 C2 C3 175.0(5) . . . . ?
Rh1 C1 C2 C3 -63.5(3) . . . . ?
C5 C1 C2 C7 -175.7(5) . . . . ?
C6 C1 C2 C7 0.6(8) . . . . ?
Rh1 C1 C2 C7 122.0(6) . . . . ?
C5 C1 C2 Rh1 62.3(3) . . . . ?
C6 C1 C2 Rh1 -121.4(5) . . . . ?
C1 C2 C3 C4 1.3(6) . . . . ?
C7 C2 C3 C4 176.0(5) . . . . ?
Rh1 C2 C3 C4 -63.3(3) . . . . ?
C1 C2 C3 C8 -174.3(5) . . . . ?
C7 C2 C3 C8 0.4(9) . . . . ?
Rh1 C2 C3 C8 121.1(6) . . . . ?
C1 C2 C3 Rh1 64.6(3) . . . . ?
C7 C2 C3 Rh1 -120.7(5) . . . . ?
C2 C3 C4 C5 -0.9(6) . . . . ?
C8 C3 C4 C5 174.8(5) . . . . ?
Rh1 C3 C4 C5 -63.0(3) . . . . ?
C2 C3 C4 C9 -178.0(5) . . . . ?
C8 C3 C4 C9 -2.3(9) . . . . ?
Rh1 C3 C4 C9 119.9(5) . . . . ?
C2 C3 C4 Rh1 62.1(3) . . . . ?
C8 C3 C4 Rh1 -122.2(5) . . . . ?
C2 C1 C5 C4 0.7(5) . . . . ?
C6 C1 C5 C4 -175.6(5) . . . . ?
Rh1 C1 C5 C4 61.3(3) . . . . ?
C2 C1 C5 C10 174.5(5) . . . . ?
C6 C1 C5 C10 -1.8(8) . . . . ?
Rh1 C1 C5 C10 -124.9(5) . . . . ?
C2 C1 C5 Rh1 -60.6(3) . . . . ?
C6 C1 C5 Rh1 123.1(5) . . . . ?
C3 C4 C5 C1 0.2(5) . . . . ?
C9 C4 C5 C1 177.2(5) . . . . ?
Rh1 C4 C5 C1 -61.5(3) . . . . ?
C3 C4 C5 C10 -173.7(5) . . . . ?
C9 C4 C5 C10 3.4(8) . . . . ?
Rh1 C4 C5 C10 124.6(5) . . . . ?
C3 C4 C5 Rh1 61.7(3) . . . . ?
C9 C4 C5 Rh1 -121.2(5) . . . . ?
C2 C1 C6 C11 -86.3(7) . . . . ?
C5 C1 C6 C11 89.3(7) . . . . ?
Rh1 C1 C6 C11 -176.2(4) . . . . ?
C1 C6 C11 C12 -176.8(6) . . . . ?
C13 O7 C12 C11 174.1(7) . . . . ?
C6 C11 C12 O7 -59.6(8) . . . . ?
C18 C14 C15 C16 1.3(5) . . . . ?
C19 C14 C15 C16 175.3(4) . . . . ?
Rh2 C14 C15 C16 -60.6(3) . . . . ?
C18 C14 C15 C20 -176.0(4) . . . . ?
C19 C14 C15 C20 -2.0(7) . . . . ?
Rh2 C14 C15 C20 122.1(5) . . . . ?
C18 C14 C15 Rh2 61.9(3) . . . . ?
C19 C14 C15 Rh2 -124.1(4) . . . . ?
C14 C15 C16 C17 -1.3(5) . . . . ?
C20 C15 C16 C17 176.0(4) . . . . ?
Rh2 C15 C16 C17 -62.8(3) . . . . ?
C14 C15 C16 C21 -173.7(5) . . . . ?
C20 C15 C16 C21 3.6(8) . . . . ?
Rh2 C15 C16 C21 124.9(5) . . . . ?
C14 C15 C16 Rh2 61.5(3) . . . . ?
C20 C15 C16 Rh2 -121.3(5) . . . . ?
C15 C16 C17 C18 0.9(5) . . . . ?
C21 C16 C17 C18 173.5(5) . . . . ?
Rh2 C16 C17 C18 -63.4(3) . . . . ?
C15 C16 C17 C22 -174.3(4) . . . . ?
C21 C16 C17 C22 -1.7(8) . . . . ?
Rh2 C16 C17 C22 121.4(5) . . . . ?
C15 C16 C17 Rh2 64.3(3) . . . . ?
C21 C16 C17 Rh2 -123.1(5) . . . . ?
C16 C17 C18 C14 -0.1(5) . . . . ?
C22 C17 C18 C14 175.1(4) . . . . ?
Rh2 C17 C18 C14 -63.0(3) . . . . ?
C16 C17 C18 C23 -174.8(4) . . . . ?
C22 C17 C18 C23 0.4(8) . . . . ?
Rh2 C17 C18 C23 122.3(5) . . . . ?
C16 C17 C18 Rh2 62.9(3) . . . . ?
C22 C17 C18 Rh2 -121.9(5) . . . . ?
C15 C14 C18 C17 -0.7(5) . . . . ?
C19 C14 C18 C17 -174.9(4) . . . . ?
Rh2 C14 C18 C17 61.9(3) . . . . ?
C15 C14 C18 C23 173.8(5) . . . . ?
C19 C14 C18 C23 -0.4(7) . . . . ?
Rh2 C14 C18 C23 -123.6(5) . . . . ?
C15 C14 C18 Rh2 -62.6(3) . . . . ?
C19 C14 C18 Rh2 123.2(4) . . . . ?
C18 C14 C19 C24 89.7(6) . . . . ?
C15 C14 C19 C24 -83.4(6) . . . . ?
Rh2 C14 C19 C24 -178.6(4) . . . . ?
C14 C19 C24 C25 -166.9(5) . . . . ?
C26 O8 C25 C24 172.0(6) . . . . ?
C19 C24 C25 O8 67.3(7) . . . . ?
